data_7102957
loop_
_publ_author_name
'Wang, Chih-Chieh'
'Lin, Wei-Zeng'
'Huang, Wei-Ting'
'Ko, Mei-Ju'
'Lee, Gene-Hsiang'
'Ho, Mei-Lin'
'Lin, Chun-Wei'
'Shih, Chun-Wei'
'Chou, Pi-Tai'

_publ_section_title
;
 New supramolecular isomers with 2D 4(4) square-grid and 3D 6(5).8
 frameworks in a one-pot synthesis; reversible solvent uptake and
 intriguing luminescence properties.
;
_journal_issue 11
_journal_name_full 'Chemical communications (Cambridge, England)'
_journal_page_first 1299
_journal_page_last 1301
_journal_paper_doi 10.1039/b716953a
_journal_year 2008
_chemical_formula_sum 'C28 H28 N10 Ni O2 S2'
_chemical_formula_weight 659.43
_chemical_name_systematic
;
?
;
_space_group_IT_number 14
_symmetry_cell_setting monoclinic
_symmetry_space_group_name_Hall '-P 2ybc'
_symmetry_space_group_name_H-M 'P 1 21/c 1'
_atom_sites_solution_hydrogens geom
_atom_sites_solution_primary direct
_atom_sites_solution_secondary difmap
_audit_creation_method SHELXL-97
_cell_angle_alpha 90.00
_cell_angle_beta 102.5310(10)
_cell_angle_gamma 90.00
_cell_formula_units_Z 4
_cell_length_a 13.8640(5)
_cell_length_b 13.8737(5)
_cell_length_c 21.1162(8)
_cell_measurement_reflns_used 6279
_cell_measurement_temperature 220(2)
_cell_measurement_theta_max 23.84
_cell_measurement_theta_min 2.18
_cell_volume 3964.8(3)
_computing_cell_refinement 'Bruker SAINT'
_computing_data_collection 'Bruker SMART'
_computing_data_reduction 'Bruker SAINT'
_computing_molecular_graphics 'Bruker SHELXTL'
_computing_publication_material 'Bruker SHELXTL'
_computing_structure_refinement 'SHELXL-97 (Sheldrick, 1997)'
_computing_structure_solution 'SHELXS-97 (Sheldrick, 1990)'
_diffrn_ambient_temperature 220(2)
_diffrn_measured_fraction_theta_full 1.000
_diffrn_measured_fraction_theta_max 1.000
_diffrn_measurement_device_type 'BRUKER SMART APEXCCD area detector'
_diffrn_measurement_method 'omega scans'
_diffrn_radiation_monochromator graphite
_diffrn_radiation_source 'fine-focus sealed tube'
_diffrn_radiation_type MoK\a
_diffrn_radiation_wavelength 0.71073
_diffrn_reflns_av_R_equivalents 0.0448
_diffrn_reflns_av_sigmaI/netI 0.0374
_diffrn_reflns_limit_h_max 16
_diffrn_reflns_limit_h_min -16
_diffrn_reflns_limit_k_max 15
_diffrn_reflns_limit_k_min -16
_diffrn_reflns_limit_l_max 25
_diffrn_reflns_limit_l_min -25
_diffrn_reflns_number 31705
_diffrn_reflns_theta_full 25.00
_diffrn_reflns_theta_max 25.00
_diffrn_reflns_theta_min 1.77
_exptl_absorpt_coefficient_mu 0.629
_exptl_absorpt_correction_T_max 0.7870
_exptl_absorpt_correction_T_min 0.5720
_exptl_absorpt_correction_type multi-scan
_exptl_crystal_colour light-yellow
_exptl_crystal_density_diffrn 1.105
_exptl_crystal_density_meas ?
_exptl_crystal_density_method 'not measured'
_exptl_crystal_description block
_exptl_crystal_F_000 1368
_exptl_crystal_size_max 0.80
_exptl_crystal_size_mid 0.40
_exptl_crystal_size_min 0.40
_refine_diff_density_max 1.292
_refine_diff_density_min -0.944
_refine_diff_density_rms 0.157
_refine_ls_extinction_method none
_refine_ls_goodness_of_fit_ref 1.089
_refine_ls_hydrogen_treatment constr
_refine_ls_matrix_type full
_refine_ls_number_parameters 386
_refine_ls_number_reflns 6985
_refine_ls_number_restraints 6
_refine_ls_restrained_S_all 1.089
_refine_ls_R_factor_all 0.1140
_refine_ls_R_factor_gt 0.0952
_refine_ls_shift/su_max 0.023
_refine_ls_shift/su_mean 0.001
_refine_ls_structure_factor_coef Fsqd
_refine_ls_weighting_details 'calc w=1/[\s^2^(Fo^2^)+(0.1716P)^2^+12.1493P] where P=(Fo^2^+2Fc^2^)/3'
_refine_ls_weighting_scheme calc
_refine_ls_wR_factor_gt 0.2827
_refine_ls_wR_factor_ref 0.3045
_reflns_number_gt 5429
_reflns_number_total 6985
_reflns_threshold_expression >2sigma(I)
_cod_data_source_file b716953a.txt
_cod_data_source_block ic12192
_cod_depositor_comments
;
The following automatic conversions were performed:
'_symmetry_cell_setting' value 'Monoclinic' changed to 'monoclinic'
according to '/home/saulius/struct/CIF-dictionaries/cif_core.dic'
dictionary named 'cif_core.dic' version 2.4.1 from 2010-06-29.

Automatic conversion script
Id: cif_fix_enum 1527 2010-12-29 10:47:43Z saulius 

The following automatic conversions were performed:

'_exptl_crystal_density_meas' value 'not_measured' was changed to '?'
- the value is perceived as not measured.

Automatic conversion script
Id: cif_fix_values 3008 2015-01-20 13:52:24Z robertas 
;
_cod_original_sg_symbol_H-M P2(1)/c
_cod_database_code 7102957

loop_
_symmetry_equiv_pos_as_xyz
'x, y, z'
'-x, y+1/2, -z+1/2'
'-x, -y, -z'
'x, -y-1/2, z-1/2'

loop_
_atom_site_label
_atom_site_type_symbol
_atom_site_fract_x
_atom_site_fract_y
_atom_site_fract_z
_atom_site_U_iso_or_equiv
_atom_site_adp_type
_atom_site_occupancy
_atom_site_symmetry_multiplicity
_atom_site_calc_flag
_atom_site_refinement_flags
_atom_site_disorder_assembly
_atom_site_disorder_group
Ni1 Ni 0.28957(5) 0.21753(5) 0.75773(3) 0.0360(3) Uani 1 1 d . . .
S1 S 0.3565(4) -0.1053(4) 0.6959(3) 0.0932(15) Uiso 0.50 1 d P A 1
S2 S 0.2450(5) 0.5569(5) 0.7873(3) 0.1050(17) Uiso 0.50 1 d P B 1
S1' S 0.3769(5) -0.0782(5) 0.6724(3) 0.0975(16) Uiso 0.50 1 d P A 2
S2' S 0.1904(10) 0.5390(9) 0.7494(7) 0.101(3) Uiso 0.25 1 d P B 2
S2" S 0.1811(12) 0.5295(11) 0.7861(8) 0.121(4) Uiso 0.25 1 d P B 3
N1 N 0.4317(3) 0.2171(3) 0.8187(2) 0.0389(11) Uani 1 1 d . . .
N2 N 0.7294(5) 0.2398(6) 1.0026(4) 0.079(2) Uani 1 1 d . . .
N3 N 0.8261(5) 0.2259(5) 1.0379(4) 0.080(2) Uani 1 1 d . . .
N4 N 1.1465(4) 0.2847(4) 1.1960(3) 0.0480(12) Uani 1 1 d . . .
N5 N 0.2309(4) 0.1576(4) 0.8345(2) 0.0536(14) Uani 1 1 d . . .
N6 N 0.0177(5) 0.0260(5) 0.9773(3) 0.0741(19) Uani 1 1 d . . .
N7 N 0.3474(4) 0.2757(3) 0.6809(2) 0.0414(11) Uani 1 1 d . . .
N8 N 0.4901(5) 0.4850(4) 0.5299(3) 0.0618(15) Uani 1 1 d . . .
N9 N 0.3129(4) 0.0821(4) 0.7274(2) 0.0474(12) Uani 1 1 d . A .
N10 N 0.2637(4) 0.3538(4) 0.7864(3) 0.0520(13) Uani 1 1 d . B .
C1 C 0.5068(4) 0.1710(5) 0.8031(3) 0.0470(14) Uani 1 1 d . . .
H1A H 0.4967 0.1408 0.7623 0.056 Uiso 1 1 calc R . .
C2 C 0.5989(4) 0.1650(5) 0.8435(3) 0.0520(15) Uani 1 1 d . . .
H2A H 0.6500 0.1314 0.8303 0.062 Uiso 1 1 calc R . .
C3 C 0.6153(5) 0.2087(5) 0.9034(3) 0.0549(17) Uani 1 1 d . . .
C4 C 0.5380(5) 0.2582(5) 0.9206(3) 0.0537(16) Uani 1 1 d . . .
H4A H 0.5466 0.2891 0.9610 0.064 Uiso 1 1 calc R . .
C5 C 0.4486(4) 0.2612(5) 0.8772(3) 0.0462(14) Uani 1 1 d . . .
H5A H 0.3965 0.2956 0.8887 0.055 Uiso 1 1 calc R . .
C6 C 0.7135(5) 0.2027(6) 0.9473(4) 0.066(2) Uani 1 1 d . . .
H6A H 0.7650 0.1706 0.9335 0.080 Uiso 1 1 calc R . .
C7 C 0.8576(6) 0.2919(6) 1.0750(4) 0.074(2) Uani 1 1 d . . .
H7A H 0.8168 0.3452 1.0776 0.088 Uiso 1 1 calc R . .
C8 C 1.1088(5) 0.2084(5) 1.1599(3) 0.0591(19) Uani 1 1 d . . .
H8A H 1.1475 0.1523 1.1625 0.071 Uiso 1 1 calc R . .
C9 C 1.0180(6) 0.2079(5) 1.1199(4) 0.069(2) Uani 1 1 d . . .
H9A H 0.9954 0.1528 1.0952 0.082 Uiso 1 1 calc R . .
C10 C 0.9581(5) 0.2895(5) 1.1156(4) 0.0637(19) Uani 1 1 d . . .
C11 C 0.9964(5) 0.3666(6) 1.1536(4) 0.079(3) Uani 1 1 d . . .
H11A H 0.9583 0.4227 1.1530 0.094 Uiso 1 1 calc R . .
C12 C 1.0896(5) 0.3628(5) 1.1922(4) 0.066(2) Uani 1 1 d . . .
H12A H 1.1142 0.4173 1.2170 0.079 Uiso 1 1 calc R . .
C13 C 0.1548(6) 0.1943(8) 0.8515(4) 0.084(3) Uani 1 1 d . . .
H13A H 0.1289 0.2532 0.8334 0.101 Uiso 1 1 calc R . .
C14 C 0.1083(6) 0.1459(7) 0.8985(5) 0.085(3) Uani 1 1 d . . .
H14A H 0.0522 0.1716 0.9107 0.102 Uiso 1 1 calc R . .
C15 C 0.1495(6) 0.0630(5) 0.9234(4) 0.0654(19) Uani 1 1 d . . .
C16 C 0.2290(6) 0.0256(6) 0.9084(4) 0.072(2) Uani 1 1 d . . .
H16A H 0.2588 -0.0307 0.9283 0.086 Uiso 1 1 calc R . .
C17 C 0.2656(6) 0.0740(6) 0.8620(3) 0.0643(19) Uani 1 1 d . . .
H17A H 0.3196 0.0461 0.8484 0.077 Uiso 1 1 calc R . .
C18 C 0.1031(7) 0.0102(7) 0.9724(4) 0.078(2) Uani 1 1 d . . .
H18A H 0.1407 -0.0358 0.9998 0.094 Uiso 1 1 calc R . .
C19 C 0.3227(5) 0.2393(5) 0.6215(3) 0.0536(16) Uani 1 1 d . . .
H19A H 0.2837 0.1834 0.6145 0.064 Uiso 1 1 calc R . .
C20 C 0.3527(6) 0.2811(5) 0.5693(3) 0.0583(18) Uani 1 1 d . . .
H20A H 0.3334 0.2542 0.5276 0.070 Uiso 1 1 calc R . .
C21 C 0.4108(5) 0.3624(4) 0.5790(3) 0.0477(14) Uani 1 1 d . . .
C22 C 0.4383(5) 0.3990(5) 0.6415(3) 0.0487(14) Uani 1 1 d . . .
H22A H 0.4789 0.4538 0.6501 0.058 Uiso 1 1 calc R . .
C23 C 0.4053(4) 0.3540(4) 0.6900(3) 0.0447(13) Uani 1 1 d . . .
H23A H 0.4241 0.3792 0.7322 0.054 Uiso 1 1 calc R . .
C24 C 0.4413(5) 0.4083(5) 0.5235(3) 0.0532(16) Uani 1 1 d . . .
H24A H 0.4238 0.3793 0.4823 0.064 Uiso 1 1 calc R . .
C25 C 0.3334(5) 0.0108(6) 0.7103(4) 0.0626(18) Uani 1 1 d . . .
C26 C 0.2449(7) 0.4340(7) 0.7846(4) 0.085(3) Uani 1 1 d . . .
O1 O 0.1683(15) 0.5408(15) 0.6310(10) 0.156(7) Uiso 0.50 1 d P . .
H1 H 0.1912 0.5909 0.6573 0.234 Uiso 0.50 1 d PR . .
H1' H 0.2224 0.5023 0.6417 0.234 Uiso 0.50 1 d PR . .
O2 O -0.117(3) 0.296(2) 0.7839(17) 0.250(15) Uiso 0.50 1 d P . .
H2 H -0.0777 0.3283 0.7701 0.374 Uiso 0.50 1 d PR . .
H2' H -0.1244 0.3161 0.8174 0.374 Uiso 0.50 1 d PR . .
O3 O 0.4008(18) 0.477(2) 0.9815(14) 0.202(10) Uiso 0.50 1 d PD . .
H3 H 0.3750 0.4130 0.9883 0.303 Uiso 0.50 1 d PR . .
C27 C 0.4392(19) 0.522(2) 0.9329(11) 0.148(10) Uiso 0.50 1 d PD . .
H27A H 0.4057 0.5844 0.9220 0.178 Uiso 0.50 1 calc PR . .
H27B H 0.4253 0.4822 0.8938 0.178 Uiso 0.50 1 calc PR . .
C28 C 0.5471(19) 0.539(3) 0.9523(17) 0.170(13) Uiso 0.50 1 d PD . .
H28A H 0.5700 0.5718 0.9182 0.255 Uiso 0.50 1 d PR . .
H28B H 0.5610 0.5783 0.9908 0.255 Uiso 0.50 1 d PR . .
H28C H 0.5802 0.4784 0.9610 0.255 Uiso 0.50 1 d PR . .
O4 O 0.253(3) 0.444(3) 0.982(2) 0.32(2) Uiso 0.50 1 d PD . .
H4 H 0.2830 0.4825 1.0091 0.487 Uiso 0.50 1 d PR . .
C29 C 0.155(2) 0.441(3) 0.9876(18) 0.180(14) Uiso 0.50 1 d PD . .
H29A H 0.1400 0.3758 1.0008 0.217 Uiso 0.50 1 calc PR . .
H29B H 0.1116 0.4543 0.9454 0.217 Uiso 0.50 1 calc PR . .
C30 C 0.135(3) 0.512(3) 1.036(2) 0.210(17) Uiso 0.50 1 d PD . .
H30A H 0.0845 0.5576 1.0162 0.315 Uiso 0.50 1 d PR . .
H30B H 0.1961 0.5471 1.0536 0.315 Uiso 0.50 1 d PR . .
H30C H 0.1141 0.4791 1.0715 0.315 Uiso 0.50 1 d PR . .

loop_
_atom_site_aniso_label
_atom_site_aniso_U_11
_atom_site_aniso_U_22
_atom_site_aniso_U_33
_atom_site_aniso_U_23
_atom_site_aniso_U_13
_atom_site_aniso_U_12
Ni1 0.0283(4) 0.0476(5) 0.0317(4) 0.0113(3) 0.0055(3) -0.0062(3)
N1 0.032(2) 0.047(3) 0.036(2) 0.0117(19) 0.0045(19) -0.0057(19)
N2 0.049(3) 0.092(5) 0.079(5) -0.005(4) -0.025(3) 0.003(3)
N3 0.049(3) 0.084(5) 0.087(5) -0.011(4) -0.030(3) 0.010(3)
N4 0.035(3) 0.056(3) 0.049(3) -0.017(2) 0.000(2) 0.006(2)
N5 0.038(3) 0.080(4) 0.043(3) 0.018(3) 0.011(2) -0.015(3)
N6 0.083(4) 0.081(4) 0.076(4) 0.013(3) 0.054(4) -0.010(3)
N7 0.042(3) 0.049(3) 0.035(2) 0.007(2) 0.011(2) -0.010(2)
N8 0.090(4) 0.063(4) 0.043(3) 0.010(3) 0.038(3) -0.014(3)
N9 0.047(3) 0.048(3) 0.047(3) 0.003(2) 0.007(2) -0.009(2)
N10 0.045(3) 0.063(4) 0.049(3) 0.004(3) 0.011(2) 0.003(3)
C1 0.037(3) 0.057(4) 0.045(3) 0.003(3) 0.006(2) -0.004(3)
C2 0.036(3) 0.054(4) 0.062(4) 0.002(3) 0.002(3) 0.004(3)
C3 0.038(3) 0.059(4) 0.059(4) 0.010(3) -0.008(3) -0.004(3)
C4 0.047(4) 0.067(4) 0.042(3) 0.004(3) -0.003(3) -0.008(3)
C5 0.040(3) 0.058(4) 0.040(3) 0.005(3) 0.004(2) -0.005(3)
C6 0.044(4) 0.067(5) 0.076(5) 0.004(4) -0.012(3) -0.001(3)
C7 0.047(4) 0.079(5) 0.080(5) -0.006(4) -0.016(4) 0.008(4)
C8 0.041(3) 0.063(4) 0.064(4) -0.029(3) -0.007(3) 0.015(3)
C9 0.057(4) 0.064(5) 0.072(5) -0.026(4) -0.016(4) 0.007(3)
C10 0.042(4) 0.073(5) 0.066(4) -0.013(4) -0.010(3) 0.004(3)
C11 0.050(4) 0.067(5) 0.104(6) -0.023(4) -0.015(4) 0.019(4)
C12 0.045(3) 0.061(4) 0.080(5) -0.023(4) -0.011(3) 0.015(3)
C13 0.065(5) 0.116(7) 0.084(6) 0.036(5) 0.045(4) 0.010(5)
C14 0.065(5) 0.089(6) 0.111(7) 0.005(5) 0.044(5) 0.017(4)
C15 0.064(4) 0.056(4) 0.074(5) 0.015(4) 0.011(4) -0.007(3)
C16 0.069(5) 0.084(5) 0.067(5) 0.025(4) 0.025(4) 0.005(4)
C17 0.077(5) 0.068(5) 0.050(4) 0.021(3) 0.017(3) -0.017(4)
C18 0.089(6) 0.082(6) 0.071(5) 0.015(4) 0.032(4) -0.008(5)
C19 0.066(4) 0.056(4) 0.039(3) 0.002(3) 0.012(3) -0.021(3)
C20 0.079(5) 0.061(4) 0.037(3) 0.001(3) 0.018(3) -0.020(3)
C21 0.059(4) 0.048(3) 0.041(3) 0.007(3) 0.023(3) -0.002(3)
C22 0.058(4) 0.050(3) 0.042(3) 0.002(3) 0.020(3) -0.015(3)
C23 0.047(3) 0.053(3) 0.035(3) 0.002(2) 0.013(2) -0.015(3)
C24 0.073(4) 0.055(4) 0.039(3) 0.006(3) 0.027(3) -0.006(3)
C25 0.050(4) 0.072(5) 0.060(4) -0.002(4) -0.001(3) 0.001(4)
C26 0.100(7) 0.083(6) 0.081(6) 0.006(5) 0.040(5) 0.032(5)

loop_
_atom_type_symbol
_atom_type_description
_atom_type_scat_dispersion_real
_atom_type_scat_dispersion_imag
_atom_type_scat_source
C C 0.0033 0.0016 'International Tables Vol C Tables 4.2.6.8 and 6.1.1.4'
H H 0.0000 0.0000 'International Tables Vol C Tables 4.2.6.8 and 6.1.1.4'
N N 0.0061 0.0033 'International Tables Vol C Tables 4.2.6.8 and 6.1.1.4'
O O 0.0106 0.0060 'International Tables Vol C Tables 4.2.6.8 and 6.1.1.4'
S S 0.1246 0.1234 'International Tables Vol C Tables 4.2.6.8 and 6.1.1.4'
Ni Ni 0.3393 1.1124 'International Tables Vol C Tables 4.2.6.8 and 6.1.1.4'

loop_
_geom_angle_atom_site_label_1
_geom_angle_atom_site_label_2
_geom_angle_atom_site_label_3
_geom_angle
_geom_angle_site_symmetry_1
_geom_angle_site_symmetry_3
_geom_angle_publ_flag
N9 Ni1 N10 178.7(2) . . ?
N9 Ni1 N1 89.93(19) . . ?
N10 Ni1 N1 91.3(2) . . ?
N9 Ni1 N7 89.9(2) . . ?
N10 Ni1 N7 89.7(2) . . ?
N1 Ni1 N7 90.58(18) . . ?
N9 Ni1 N4 89.1(2) . 4_465 ?
N10 Ni1 N4 89.7(2) . 4_465 ?
N1 Ni1 N4 179.0(2) . 4_465 ?
N7 Ni1 N4 89.66(19) . 4_465 ?
N9 Ni1 N5 89.5(2) . . ?
N10 Ni1 N5 90.9(2) . . ?
N1 Ni1 N5 89.69(18) . . ?
N7 Ni1 N5 179.4(2) . . ?
N4 Ni1 N5 90.06(19) 4_465 . ?
C1 N1 C5 117.2(5) . . ?
C1 N1 Ni1 122.0(4) . . ?
C5 N1 Ni1 120.7(4) . . ?
C6 N2 N3 113.3(7) . . ?
C7 N3 N2 114.0(7) . . ?
C12 N4 C8 117.0(5) . . ?
C12 N4 Ni1 120.7(4) . 4_666 ?
C8 N4 Ni1 122.3(4) . 4_666 ?
C13 N5 C17 117.3(6) . . ?
C13 N5 Ni1 121.8(5) . . ?
C17 N5 Ni1 120.5(5) . . ?
C18 N6 N6 117.5(9) . 3_557 ?
C19 N7 C23 117.8(5) . . ?
C19 N7 Ni1 121.1(4) . . ?
C23 N7 Ni1 121.0(4) . . ?
C24 N8 N8 111.0(7) . 3_666 ?
C25 N9 Ni1 173.9(6) . . ?
C26 N10 Ni1 161.3(6) . . ?
N1 C1 C2 123.2(6) . . ?
C1 C2 C3 119.4(6) . . ?
C2 C3 C4 118.3(6) . . ?
C2 C3 C6 120.0(7) . . ?
C4 C3 C6 121.7(7) . . ?
C5 C4 C3 118.6(6) . . ?
N1 C5 C4 123.3(6) . . ?
N2 C6 C3 121.1(8) . . ?
N3 C7 C10 121.3(7) . . ?
N4 C8 C9 123.5(6) . . ?
C8 C9 C10 119.7(6) . . ?
C11 C10 C9 116.4(6) . . ?
C11 C10 C7 121.4(7) . . ?
C9 C10 C7 122.1(7) . . ?
C10 C11 C12 120.9(7) . . ?
N4 C12 C11 122.4(6) . . ?
N5 C13 C14 121.1(8) . . ?
C15 C14 C13 116.6(7) . . ?
C16 C15 C14 123.6(8) . . ?
C16 C15 C18 118.3(7) . . ?
C14 C15 C18 118.2(8) . . ?
C15 C16 C17 115.9(8) . . ?
N5 C17 C16 125.4(8) . . ?
N6 C18 C15 122.0(8) . . ?
N7 C19 C20 122.2(6) . . ?
C21 C20 C19 119.4(6) . . ?
C20 C21 C22 118.2(5) . . ?
C20 C21 C24 119.6(6) . . ?
C22 C21 C24 122.1(6) . . ?
C23 C22 C21 118.7(6) . . ?
N7 C23 C22 123.6(5) . . ?
N8 C24 C21 121.4(6) . . ?
N9 C25 S1' 165.4(8) . . ?
N9 C25 S1 169.4(8) . . ?
S1' C25 S1 25.2(3) . . ?
N10 C26 S2" 158.6(11) . . ?
N10 C26 S2 167.1(10) . . ?
S2" C26 S2 33.6(6) . . ?
N10 C26 S2' 155.3(10) . . ?
S2" C26 S2' 28.3(6) . . ?
S2 C26 S2' 34.0(5) . . ?
C27 O3 C28 126(2) . 3_667 ?
O3 C27 C28 112.9(11) . . ?
O3 C28 C27 120(2) 3_667 . ?
O4 C29 C30 111.6(11) . . ?

loop_
_geom_bond_atom_site_label_1
_geom_bond_atom_site_label_2
_geom_bond_distance
_geom_bond_site_symmetry_2
_geom_bond_publ_flag
Ni1 N9 2.033(6) . ?
Ni1 N10 2.040(6) . ?
Ni1 N1 2.107(4) . ?
Ni1 N7 2.118(4) . ?
Ni1 N4 2.123(5) 4_465 ?
Ni1 N5 2.133(5) . ?
S1 C25 1.682(11) . ?
S2 C26 1.706(12) . ?
S1' C25 1.654(10) . ?
S2' C26 1.733(16) . ?
S2" C26 1.597(18) . ?
N1 C1 1.325(8) . ?
N1 C5 1.351(8) . ?
N2 C6 1.251(11) . ?
N2 N3 1.398(8) . ?
N3 C7 1.223(10) . ?
N4 C12 1.333(8) . ?
N4 C8 1.343(8) . ?
N4 Ni1 2.123(5) 4_666 ?
N5 C13 1.292(10) . ?
N5 C17 1.339(9) . ?
N6 C18 1.230(10) . ?
N6 N6 1.372(11) 3_557 ?
N7 C19 1.328(8) . ?
N7 C23 1.339(7) . ?
N8 C24 1.252(9) . ?
N8 N8 1.413(9) 3_666 ?
N9 C25 1.112(9) . ?
N10 C26 1.141(10) . ?
C1 C2 1.375(8) . ?
C2 C3 1.377(10) . ?
C3 C4 1.386(10) . ?
C3 C6 1.473(9) . ?
C4 C5 1.373(9) . ?
C7 C10 1.469(9) . ?
C8 C9 1.356(9) . ?
C9 C10 1.395(10) . ?
C10 C11 1.371(10) . ?
C11 C12 1.372(9) . ?
C13 C14 1.458(12) . ?
C14 C15 1.340(12) . ?
C15 C16 1.316(11) . ?
C15 C18 1.521(11) . ?
C16 C17 1.373(10) . ?
C19 C20 1.386(9) . ?
C20 C21 1.375(9) . ?
C21 C22 1.387(9) . ?
C21 C24 1.475(8) . ?
C22 C23 1.361(8) . ?
O3 C27 1.402(10) . ?
O3 C28 1.45(3) 3_667 ?
C27 C28 1.481(10) . ?
C28 O3 1.45(3) 3_667 ?
O4 C29 1.394(10) . ?
C29 C30 1.500(10) . ?
